data_4115776
loop_
_publ_author_name
'Minoru Mitsumi'
'Tomoko Murase'
'Hideyuki Kishida'
'Tetsuya Yoshinari'
'Yoshiki Ozawa'
'Koshiro Toriumi'
'Takuya Sonoyama'
'Hiroshi Kitagawa'
'Tadaoki Mitani'

_publ_section_title
;
 Metallic Behavior and Periodical Valence Ordering in a MMX Chain
 Compound, Pt2(EtCS2)4I
;
_journal_name_full 'Journal of the American Chemical Society'
_journal_page_first 11179
_journal_page_last 11192
_journal_paper_doi 10.1021/ja010900v
_journal_volume 123
_journal_year 2001
_chemical_formula_moiety 'C12 H20 I Pt2 S8 '
_chemical_formula_sum 'C12 H20 I Pt2 S8'
_chemical_formula_weight 937.85
_chemical_name_common Pt2(EtCS2)4I
_space_group_IT_number 15
_symmetry_cell_setting monoclinic
_symmetry_Int_Tables_number 15
_symmetry_space_group_name_Hall '-C 2yc'
_symmetry_space_group_name_H-M 'C 1 2/c 1'
_audit_creation_date 'Sat Mar 18 18:59:42 2001'
_audit_creation_method 'from TEXRAY.INF file'
_cell_angle_alpha 90
_cell_angle_beta 125.317(5)
_cell_angle_gamma 90
_cell_formula_units_Z 4
_cell_length_a 17.369(2)
_cell_length_b 8.5903(6)
_cell_length_c 18.440(3)
_cell_measurement_reflns_used 25
_cell_measurement_temperature 115
_cell_measurement_theta_max 15.0
_cell_measurement_theta_min 10.9
_cell_volume 2245.0(5)
_computing_cell_refinement 'Enraf Nonius CAD4'
_computing_data_collection 'Enraf Nonius CAD4'
_computing_data_reduction teXsan
_computing_publication_material teXsan
_computing_structure_refinement teXsan
_computing_structure_solution SIR92
_diffrn_ambient_temperature 115
_diffrn_measurement_device 'Enraf Nonius CAD4'
_diffrn_measurement_method \w-2\q
_diffrn_orient_matrix_UB_11 0.06902
_diffrn_orient_matrix_UB_12 -0.00364
_diffrn_orient_matrix_UB_13 0.04871
_diffrn_orient_matrix_UB_21 -0.01433
_diffrn_orient_matrix_UB_22 0.00674
_diffrn_orient_matrix_UB_23 0.04520
_diffrn_orient_matrix_UB_31 -0.00300
_diffrn_orient_matrix_UB_32 -0.11616
_diffrn_orient_matrix_UB_33 0.00109
_diffrn_radiation_detector 'scintillation counter'
_diffrn_radiation_monochromator graphite
_diffrn_radiation_source 'fine-focus sealed tube'
_diffrn_radiation_type 'Mo K\a'
_diffrn_radiation_wavelength 0.71069
_diffrn_reflns_av_R_equivalents 0.062
_diffrn_reflns_av_sigmaI/netI 0.026
_diffrn_reflns_limit_h_max 19
_diffrn_reflns_limit_h_min -24
_diffrn_reflns_limit_k_max 12
_diffrn_reflns_limit_k_min 0
_diffrn_reflns_limit_l_max 25
_diffrn_reflns_limit_l_min 0
_diffrn_reflns_number 3563
_diffrn_reflns_reduction_process 'Lp corrections applied'
_diffrn_reflns_theta_max 30.0
_diffrn_reflns_theta_min 1.00
_diffrn_standards_decay_% 0.00
_diffrn_standards_interval_count 200
_diffrn_standards_number 3
_exptl_absorpt_coefficient_mu 14.514
_exptl_absorpt_correction_T_max 0.524
_exptl_absorpt_correction_T_min 0.190
_exptl_absorpt_correction_type integration
_exptl_crystal_colour black
_exptl_crystal_density_diffrn 2.775
_exptl_crystal_description plate
_exptl_crystal_F_000 1716.00
_exptl_crystal_size_max 0.250
_exptl_crystal_size_mid 0.100
_exptl_crystal_size_min 0.050
_refine_diff_density_max 1.44
_refine_diff_density_min -5.90
_refine_ls_extinction_method none
_refine_ls_goodness_of_fit_obs 1.708
_refine_ls_hydrogen_treatment noref
_refine_ls_matrix_type full
_refine_ls_number_constraints 0
_refine_ls_number_parameters 106
_refine_ls_number_reflns 2853
_refine_ls_number_restraints 0
_refine_ls_R_factor_obs 0.0258
_refine_ls_shift/esd_max 0.0000
_refine_ls_shift/esd_mean 0.0000
_refine_ls_structure_factor_coef F
_refine_ls_weighting_details 'w = 1/[\s^2^(Fo) + 0.00031|Fo|^2^]'
_refine_ls_weighting_scheme calc
_refine_ls_wR_factor_obs 0.0398
_reflns_number_observed 2853
_reflns_number_total 3467
_reflns_observed_criterion >3.0sigma(I)
_cod_data_source_file ja010900v_2.cif
_cod_data_source_block Pt2(EtCS2)4I_115K
_cod_depositor_comments
;
The following automatic conversions were performed:

'_refine_ls_weighting_scheme' value 'w = 1/[\s^2^(Fo) +
0.00031|Fo|^2^]' was changed to 'calc'. New tag
'_refine_ls_weighting_details' was created. The value of the new tag
was set to 'w = 1/[\s^2^(Fo) + 0.00031|Fo|^2^]'.

Automatic conversion script
Id: cif_fix_values 3143 2015-03-26 13:38:13Z robertas 
;
_cod_original_cell_volume 2244.9(5)
_cod_original_sg_symbol_H-M 'C 2/c '
_cod_original_formula_sum 'C12 H20 I Pt2 S8 '
_cod_database_code 4115776

loop_
_symmetry_equiv_pos_as_xyz
x,y,z
-x,y,1/2-z
-x,-y,-z
x,-y,1/2+z
1/2+x,1/2+y,z
1/2-x,1/2+y,1/2-z
1/2-x,1/2-y,-z
1/2+x,1/2-y,1/2+z

loop_
_atom_site_aniso_label
_atom_site_aniso_U_11
_atom_site_aniso_U_22
_atom_site_aniso_U_33
_atom_site_aniso_U_12
_atom_site_aniso_U_13
_atom_site_aniso_U_23
Pt(1) 0.0092(1) 0.0046(1) 0.0095(1) 0.0000 0.00601(10) 0.0000
Pt(2) 0.0084(1) 0.0043(1) 0.0086(1) 0.0000 0.00503(10) 0.0000
I(1) 0.0114(2) 0.0062(2) 0.0137(2) 0.0000 0.0059(2) 0.0000
S(1) 0.0112(5) 0.0088(5) 0.0117(5) -0.0011(4) 0.0056(4) -0.0020(4)
S(2) 0.0089(5) 0.0087(5) 0.0120(5) 0.0010(3) 0.0048(4) 0.0003(4)
S(3) 0.0133(5) 0.0096(5) 0.0142(5) -0.0016(4) 0.0099(4) -0.0004(4)
S(4) 0.0137(5) 0.0099(5) 0.0111(5) -0.0006(4) 0.0086(4) -0.0016(4)
C(1) 0.010(2) 0.014(2) 0.009(2) 0.000(2) 0.005(2) 0.003(2)
C(2) 0.009(2) 0.019(2) 0.013(2) -0.002(2) 0.002(2) 0.001(2)
C(3) 0.013(2) 0.051(4) 0.037(3) 0.001(2) 0.013(2) 0.014(3)
C(4) 0.011(2) 0.013(2) 0.010(2) 0.002(2) 0.006(2) 0.002(2)
C(5) 0.018(2) 0.018(2) 0.014(2) 0.001(2) 0.012(2) 0.001(2)
C(6) 0.015(2) 0.026(3) 0.026(3) 0.002(2) 0.014(2) 0.000(2)

loop_
_atom_site_label
_atom_site_fract_x
_atom_site_fract_y
_atom_site_fract_z
_atom_site_U_iso_or_equiv
_atom_site_thermal_displace_type
_atom_site_calc_flag
_atom_site_occupancy
_atom_site_refinement_flags
Pt(1) 0.0000 0.12889(3) 0.2500 0.00742(6) Uani d 1.00 S
Pt(2) 0.0000 -0.18310(3) 0.2500 0.00702(6) Uani d 1.00 S
I(1) 0.0000 0.47308(5) 0.2500 0.0112(1) Uani d 1.00 S
S(1) 0.14210(8) 0.1368(1) 0.39110(7) 0.0111(2) Uani d 1.00 .
S(2) 0.16340(8) -0.1939(1) 0.35032(7) 0.0106(2) Uani d 1.00 .
S(3) 0.08243(8) 0.1423(1) 0.18620(7) 0.0112(2) Uani d 1.00 .
S(4) 0.02122(8) -0.1937(1) 0.13611(7) 0.0107(2) Uani d 1.00 .
C(1) 0.2033(3) -0.0276(5) 0.4082(3) 0.0113(10) Uani d 1.00 .
C(2) 0.3069(3) -0.0230(6) 0.4833(3) 0.017(1) Uani d 1.00 .
C(3) 0.3674(4) 0.0157(9) 0.4513(5) 0.035(2) Uani d 1.00 .
C(4) 0.0726(3) -0.0268(5) 0.1358(3) 0.0113(10) Uani d 1.00 .
C(5) 0.1205(4) -0.0319(6) 0.0891(3) 0.016(1) Uani d 1.00 .
C(6) 0.2257(4) -0.0689(7) 0.1555(4) 0.022(1) Uani d 1.00 .
H(1) 0.3170 0.0537 0.5253 0.0205 Uiso calc 1.00 .
H(2) 0.3253 -0.1222 0.5119 0.0205 Uiso calc 1.00 .
H(3) 0.4322 0.0163 0.5001 0.0422 Uiso calc 1.00 .
H(4) 0.3581 -0.0611 0.4094 0.0422 Uiso calc 1.00 .
H(5) 0.3504 0.1147 0.4235 0.0422 Uiso calc 1.00 .
H(6) 0.1134 0.0662 0.0618 0.0192 Uiso calc 1.00 .
H(7) 0.0914 -0.1102 0.0440 0.0192 Uiso calc 1.00 .
H(8) 0.2555 -0.0724 0.1255 0.0262 Uiso calc 1.00 .
H(9) 0.2328 -0.1676 0.1824 0.0262 Uiso calc 1.00 .
H(10) 0.2548 0.0088 0.2002 0.0262 Uiso calc 1.00 .

loop_
_atom_type_symbol
_atom_type_oxidation_number
_atom_type_number_in_cell
_atom_type_scat_dispersion_real
_atom_type_scat_dispersion_imag
_atom_type_scat_source
C 0 48 0.003 0.002
;International Tables for Crystallography
(1992, Vol. C, Tables 4.2.6.8 and 6.1.1.1)
;
H 0 80 0.000 0.000
;International Tables for Crystallography
(1992, Vol. C, Table 6.1.1.2)
;
I 0 4 -0.474 1.812
;International Tables for Crystallography
(1992, Vol. C, Tables 4.2.6.8 and 6.1.1.1)
;
Pt 0 8 -1.703 8.390
;International Tables for Crystallography
(1992, Vol. C, Tables 4.2.6.8 and 6.1.1.1)
;
S 0 32 0.125 0.123
;International Tables for Crystallography
(1992, Vol. C, Tables 4.2.6.8 and 6.1.1.1)
;

loop_
_geom_angle_atom_site_label_1
_geom_angle_atom_site_label_2
_geom_angle_atom_site_label_3
_geom_angle
_geom_angle_site_symmetry_1
_geom_angle_site_symmetry_2
_geom_angle_site_symmetry_3
_geom_angle_publ_flag
Pt(2) Pt(1) I(1) 180.0 1_555 1_555 1_555 yes
Pt(2) Pt(1) S(1) 91.66(3) 1_555 1_555 1_555 yes
Pt(2) Pt(1) S(1) 91.66(3) 1_555 1_555 2_555 yes
Pt(2) Pt(1) S(3) 92.83(3) 1_555 1_555 1_555 yes
Pt(2) Pt(1) S(3) 92.83(3) 1_555 1_555 2_555 yes
I(1) Pt(1) S(1) 88.34(3) 1_555 1_555 1_555 yes
I(1) Pt(1) S(1) 88.34(3) 1_555 1_555 2_555 yes
I(1) Pt(1) S(3) 87.17(3) 1_555 1_555 1_555 yes
I(1) Pt(1) S(3) 87.17(3) 1_555 1_555 2_555 yes
S(1) Pt(1) S(1) 176.68(6) 1_555 1_555 2_555 yes
S(1) Pt(1) S(3) 89.94(4) 1_555 1_555 1_555 yes
S(1) Pt(1) S(3) 89.90(4) 1_555 1_555 2_555 yes
S(1) Pt(1) S(3) 89.90(4) 2_555 1_555 1_555 yes
S(1) Pt(1) S(3) 89.94(4) 2_555 1_555 2_555 yes
S(3) Pt(1) S(3) 174.33(6) 1_555 1_555 2_555 yes
Pt(1) Pt(2) I(1) 180.0000(1) 1_555 1_555 1_545 yes
Pt(1) Pt(2) S(2) 92.30(3) 1_555 1_555 1_555 yes
Pt(1) Pt(2) S(2) 92.30(3) 1_555 1_555 2_555 yes
Pt(1) Pt(2) S(4) 92.24(3) 1_555 1_555 1_555 yes
Pt(1) Pt(2) S(4) 92.24(3) 1_555 1_555 2_555 yes
I(1) Pt(2) S(2) 87.70(3) 1_545 1_555 1_555 yes
I(1) Pt(2) S(2) 87.70(3) 1_545 1_555 2_555 yes
I(1) Pt(2) S(4) 87.76(3) 1_545 1_555 1_555 yes
I(1) Pt(2) S(4) 87.76(3) 1_545 1_555 2_555 yes
S(2) Pt(2) S(2) 175.41(6) 1_555 1_555 2_555 yes
S(2) Pt(2) S(4) 87.67(4) 1_555 1_555 1_555 yes
S(2) Pt(2) S(4) 92.16(4) 1_555 1_555 2_555 yes
S(2) Pt(2) S(4) 92.16(4) 2_555 1_555 1_555 yes
S(2) Pt(2) S(4) 87.67(4) 2_555 1_555 2_555 yes
S(4) Pt(2) S(4) 175.52(6) 1_555 1_555 2_555 yes
Pt(1) I(1) Pt(2) 180.0000(1) 1_555 1_555 1_565 yes
Pt(1) S(1) C(1) 109.3(2) 1_555 1_555 1_555 yes
Pt(2) S(2) C(1) 109.7(2) 1_555 1_555 1_555 yes
Pt(1) S(3) C(4) 110.0(2) 1_555 1_555 1_555 yes
Pt(2) S(4) C(4) 109.1(2) 1_555 1_555 1_555 yes
S(1) C(1) S(2) 127.8(3) 1_555 1_555 1_555 yes
S(1) C(1) C(2) 116.0(3) 1_555 1_555 1_555 yes
S(2) C(1) C(2) 116.2(4) 1_555 1_555 1_555 yes
C(1) C(2) C(3) 112.2(4) 1_555 1_555 1_555 yes
C(1) C(2) H(1) 109.0(5) 1_555 1_555 1_555 no
C(1) C(2) H(2) 108.9(4) 1_555 1_555 1_555 no
C(3) C(2) H(1) 108.8(5) 1_555 1_555 1_555 no
C(3) C(2) H(2) 109.0(5) 1_555 1_555 1_555 no
H(1) C(2) H(2) 108.9(5) 1_555 1_555 1_555 no
C(2) C(3) H(3) 110.0(6) 1_555 1_555 1_555 no
C(2) C(3) H(4) 109.4(6) 1_555 1_555 1_555 no
C(2) C(3) H(5) 109.9(6) 1_555 1_555 1_555 no
H(3) C(3) H(4) 108.8(7) 1_555 1_555 1_555 no
H(3) C(3) H(5) 109.5(7) 1_555 1_555 1_555 no
H(4) C(3) H(5) 109.1(7) 1_555 1_555 1_555 no
S(3) C(4) S(4) 128.2(3) 1_555 1_555 1_555 yes
S(3) C(4) C(5) 115.3(4) 1_555 1_555 1_555 yes
S(4) C(4) C(5) 116.4(4) 1_555 1_555 1_555 yes
C(4) C(5) C(6) 110.2(4) 1_555 1_555 1_555 yes
C(4) C(5) H(6) 109.3(4) 1_555 1_555 1_555 no
C(4) C(5) H(7) 109.1(5) 1_555 1_555 1_555 no
C(6) C(5) H(6) 109.7(5) 1_555 1_555 1_555 no
C(6) C(5) H(7) 109.7(5) 1_555 1_555 1_555 no
H(6) C(5) H(7) 108.9(5) 1_555 1_555 1_555 no
C(5) C(6) H(8) 109.8(5) 1_555 1_555 1_555 no
C(5) C(6) H(9) 109.6(5) 1_555 1_555 1_555 no
C(5) C(6) H(10) 109.8(5) 1_555 1_555 1_555 no
H(8) C(6) H(9) 108.9(6) 1_555 1_555 1_555 no
H(8) C(6) H(10) 109.4(5) 1_555 1_555 1_555 no
H(9) C(6) H(10) 109.3(5) 1_555 1_555 1_555 no

loop_
_geom_bond_atom_site_label_1
_geom_bond_atom_site_label_2
_geom_bond_distance
_geom_bond_site_symmetry_1
_geom_bond_site_symmetry_2
_geom_bond_publ_flag
Pt(1) Pt(2) 2.6801(3) 1_555 1_555 yes
Pt(1) I(1) 2.9567(4) 1_555 1_555 yes
Pt(1) S(1) 2.333(1) 1_555 1_555 yes
Pt(1) S(1) 2.333(1) 1_555 2_555 yes
Pt(1) S(3) 2.323(1) 1_555 1_555 yes
Pt(1) S(3) 2.323(1) 1_555 2_555 yes
Pt(2) I(1) 2.9535(4) 1_555 1_545 yes
Pt(2) S(2) 2.327(1) 1_555 1_555 yes
Pt(2) S(2) 2.327(1) 1_555 2_555 yes
Pt(2) S(4) 2.334(1) 1_555 1_555 yes
Pt(2) S(4) 2.334(1) 1_555 2_555 yes
S(1) C(1) 1.684(5) 1_555 1_555 yes
S(2) C(1) 1.675(5) 1_555 1_555 yes
S(3) C(4) 1.679(5) 1_555 1_555 yes
S(4) C(4) 1.690(5) 1_555 1_555 yes
C(1) C(2) 1.509(6) 1_555 1_555 yes
C(2) C(3) 1.509(8) 1_555 1_555 yes
C(4) C(5) 1.507(7) 1_555 1_555 yes
C(5) C(6) 1.534(7) 1_555 1_555 yes

loop_
_geom_contact_atom_site_label_1
_geom_contact_atom_site_label_2
_geom_contact_distance
_geom_contact_site_symmetry_1
_geom_contact_site_symmetry_2
Pt(1) Pt(2) 2.6801(3) 1_555 1_555
Pt(1) I(1) 2.9567(4) 1_555 1_555
Pt(2) I(1) 2.9535(4) 1_555 1_545
C(4) C(5) 3.552(6) 1_555 3_555
C(5) C(5) 3.566(10) 1_555 3_555
